data_7116996
loop_
_publ_author_name
'Ke Cao'
'Yawen Huang'
'Junxiao Yang'
'Ji Wu'

_publ_section_title
;
 Palladium catalyzed selective mono-arylation of o-carboranes via B-H
 activation
;
_journal_name_full Chem.Commun.
_journal_page_first 7257
_journal_paper_doi 10.1039/C5cc01331C
_journal_volume 51
_journal_year 2015
_chemical_formula_moiety 'C13 H24 B10 O2'
_chemical_formula_sum 'C13 H24 B10 O2'
_chemical_formula_weight 320.42
_space_group_crystal_system monoclinic
_space_group_IT_number 14
_space_group_name_Hall '-P 2yn'
_space_group_name_H-M_alt 'P 1 21/n 1'
_symmetry_space_group_name_Hall '-P 2yn'
_symmetry_space_group_name_H-M 'P 1 21/n 1'
_atom_sites_solution_hydrogens geom
_atom_sites_solution_primary direct
_audit_creation_date 2015-01-14
_audit_creation_method
;
Olex2 1.2
(compiled 2015.01.12 svn.r3133 for OlexSys, GUI svn.r4987)
;
_audit_update_record
;
2015-01-15 deposited with the CCDC.
2015-03-24 downloaded from the CCDC.
;
_cell_angle_alpha 90
_cell_angle_beta 94.295(5)
_cell_angle_gamma 90
_cell_formula_units_Z 4
_cell_length_a 7.0474(4)
_cell_length_b 19.9445(12)
_cell_length_c 13.4339(6)
_cell_measurement_reflns_used 1352
_cell_measurement_temperature 294.29(10)
_cell_measurement_theta_max 25.0580
_cell_measurement_theta_min 3.7740
_cell_volume 1882.92(18)
_computing_cell_refinement
;
CrysAlisPro, Agilent Technologies,
Version 1.171.36.32 (release 02-08-2013 CrysAlis171 .NET)
(compiled Aug  2 2013,16:46:58)
;
_computing_data_collection
;
CrysAlisPro, Agilent Technologies,
Version 1.171.36.32 (release 02-08-2013 CrysAlis171 .NET)
(compiled Aug  2 2013,16:46:58)
;
_computing_data_reduction
;
CrysAlisPro, Agilent Technologies,
Version 1.171.36.32 (release 02-08-2013 CrysAlis171 .NET)
(compiled Aug  2 2013,16:46:58)
;
_computing_molecular_graphics 'Olex2 (Dolomanov et al., 2009)'
_computing_publication_material 'Olex2 (Dolomanov et al., 2009)'
_computing_structure_refinement 'ShelXL (Sheldrick, 2008)'
_computing_structure_solution 'ShelXS (Sheldrick, 2008)'
_diffrn_ambient_temperature 294.29(10)
_diffrn_detector_area_resol_mean 16.0733
_diffrn_measured_fraction_theta_full 0.994
_diffrn_measured_fraction_theta_max 0.994
_diffrn_measurement_details
;
  1 omega  -19.00   26.00   1.0000    8.0000
omega____ theta____ kappa____ phi______ frames
    -      -16.3571  -99.0000 -120.0000 45

  2 omega  -84.00  -36.00   1.0000    8.0000
omega____ theta____ kappa____ phi______ frames
    -      -16.3571  -57.0000  150.0000 48

  3 omega  -38.00   91.00   1.0000    8.0000
omega____ theta____ kappa____ phi______ frames
    -       19.7946    0.0000  -30.0000 129
;
_diffrn_measurement_device_type 'SuperNova, Dual, Cu at zero, Eos'
_diffrn_measurement_method '\w scans'
_diffrn_orient_matrix_UB_11 0.0514761000
_diffrn_orient_matrix_UB_12 0.0302728000
_diffrn_orient_matrix_UB_13 0.0084577000
_diffrn_orient_matrix_UB_21 -0.0518443000
_diffrn_orient_matrix_UB_22 0.0147453000
_diffrn_orient_matrix_UB_23 -0.0417179000
_diffrn_orient_matrix_UB_31 -0.0696809000
_diffrn_orient_matrix_UB_32 0.0113990000
_diffrn_orient_matrix_UB_33 0.0315006000
_diffrn_radiation_monochromator mirror
_diffrn_radiation_type MoK\a
_diffrn_radiation_wavelength 0.71073
_diffrn_reflns_av_R_equivalents 0.0331
_diffrn_reflns_av_unetI/netI 0.0550
_diffrn_reflns_Laue_measured_fraction_full 0.994
_diffrn_reflns_Laue_measured_fraction_max 0.994
_diffrn_reflns_limit_h_max 8
_diffrn_reflns_limit_h_min -8
_diffrn_reflns_limit_k_max 24
_diffrn_reflns_limit_k_min -13
_diffrn_reflns_limit_l_max 9
_diffrn_reflns_limit_l_min -16
_diffrn_reflns_number 7450
_diffrn_reflns_point_group_measured_fraction_full 0.994
_diffrn_reflns_point_group_measured_fraction_max 0.994
_diffrn_reflns_theta_full 26.000
_diffrn_reflns_theta_max 26.020
_diffrn_reflns_theta_min 3.332
_diffrn_source 'SuperNova (Mo) X-ray Source'
_exptl_absorpt_coefficient_mu 0.063
_exptl_absorpt_correction_T_max 1.00000
_exptl_absorpt_correction_T_min 0.78533
_exptl_absorpt_correction_type multi-scan
_exptl_absorpt_process_details
;
CrysAlisPro, Agilent Technologies,
Version 1.171.36.32 (release 02-08-2013 CrysAlis171 .NET)
(compiled Aug  2 2013,16:46:58)
Empirical absorption correction using spherical harmonics,
 implemented in SCALE3 ABSPACK scaling algorithm.
;
_exptl_crystal_colour 'clear light colourless'
_exptl_crystal_colour_lustre clear
_exptl_crystal_colour_modifier light
_exptl_crystal_colour_primary colourless
_exptl_crystal_density_diffrn 1.130
_exptl_crystal_description block
_exptl_crystal_F_000 672
_exptl_crystal_size_max 0.34
_exptl_crystal_size_mid 0.33
_exptl_crystal_size_min 0.31
_refine_diff_density_max 0.690
_refine_diff_density_min -0.312
_refine_diff_density_rms 0.050
_refine_ls_extinction_coef .
_refine_ls_extinction_method none
_refine_ls_goodness_of_fit_ref 1.041
_refine_ls_hydrogen_treatment constr
_refine_ls_matrix_type full
_refine_ls_number_parameters 229
_refine_ls_number_reflns 3690
_refine_ls_number_restraints 0
_refine_ls_restrained_S_all 1.041
_refine_ls_R_factor_all 0.1343
_refine_ls_R_factor_gt 0.0877
_refine_ls_shift/su_max 0.000
_refine_ls_shift/su_mean 0.000
_refine_ls_structure_factor_coef Fsqd
_refine_ls_weighting_details 'w=1/[\s^2^(Fo^2^)+(0.1603P)^2^+0.1982P] where P=(Fo^2^+2Fc^2^)/3'
_refine_ls_weighting_scheme calc
_refine_ls_wR_factor_gt 0.2482
_refine_ls_wR_factor_ref 0.3002
_reflns_Friedel_coverage 0.000
_reflns_Friedel_fraction_full .
_reflns_Friedel_fraction_max .
_reflns_number_gt 2057
_reflns_number_total 3690
_reflns_threshold_expression 'I > 2\s(I)'
_cod_data_source_file c5cc01331c2.cif
_cod_data_source_block caok220up
_cod_database_code 7116996
_shelx_space_group_comment
;
The symmetry employed for this shelxl refinement is uniquely defined
by the following loop, which should always be used as a source of
symmetry information in preference to the above space-group names.
They are only intended as comments.
;
_reflns_odcompleteness_completeness 99.72
_reflns_odcompleteness_iscentric 1
_reflns_odcompleteness_theta 26.32
_olex2_refinement_description
;
1. Fixed Uiso
 At 1.2 times of:
  All B(H) groups, All C(H) groups, All C(H,H) groups
 At 1.5 times of:
  All C(H,H,H) groups
2.a Secondary CH2 refined with riding coordinates:
 C12(H12A,H12B)
2.b Aromatic/amide H refined with riding coordinates:
 C6(H6), C7(H7), C9(H9), C10(H10)
2.c Idealised Me refined as rotating group:
 C3(H3A,H3B,H3C), C4(H4A,H4B,H4C), C13(H13A,H13B,H13C)
2.d Boron cage BH refined with riding coordinates:
 B3(H3), B4(H4), B5(H5), B6(H6A), B7(H7A), B8(H8), B10(H10A), B11(H11), B12(H12)
;
_shelx_shelxl_version_number 2014/7
_olex2_submission_special_instructions 'No special instructions were received'

loop_
_space_group_symop_operation_xyz
'x, y, z'
'-x+1/2, y+1/2, -z+1/2'
'-x, -y, -z'
'x-1/2, -y-1/2, z-1/2'

loop_
_atom_site_label
_atom_site_type_symbol
_atom_site_fract_x
_atom_site_fract_y
_atom_site_fract_z
_atom_site_U_iso_or_equiv
_atom_site_adp_type
_atom_site_occupancy
_atom_site_site_symmetry_order
_atom_site_calc_flag
_atom_site_refinement_flags_posn
_atom_site_refinement_flags_adp
_atom_site_refinement_flags_occupancy
_atom_site_disorder_assembly
_atom_site_disorder_group
O1 O 0.0844(4) 0.10153(16) 1.12415(18) 0.0923(9) Uani 1 1 d . . . . .
O2 O -0.1983(3) 0.06814(13) 1.05771(16) 0.0755(8) Uani 1 1 d . . . . .
C1 C 0.1944(6) 0.10942(19) 0.4452(3) 0.0776(11) Uani 1 1 d . . . . .
C2 C 0.2842(5) 0.18515(18) 0.4184(3) 0.0737(10) Uani 1 1 d . . . . .
C3 C 0.3273(6) 0.2002(2) 0.3105(3) 0.0978(14) Uani 1 1 d . . . . .
H3A H 0.4041 0.1649 0.2863 0.147 Uiso 1 1 calc GR . . . .
H3B H 0.3947 0.2420 0.3083 0.147 Uiso 1 1 calc GR . . . .
H3C H 0.2102 0.2033 0.2694 0.147 Uiso 1 1 calc GR . . . .
C4 C 0.1598(10) 0.0602(3) 0.3647(3) 0.136(2) Uani 1 1 d . . . . .
H4A H 0.0450 0.0359 0.3744 0.204 Uiso 1 1 calc GR . . . .
H4B H 0.2648 0.0295 0.3656 0.204 Uiso 1 1 calc GR . . . .
H4C H 0.1471 0.0829 0.3016 0.204 Uiso 1 1 calc GR . . . .
C5 C 0.1214(4) 0.13001(14) 0.7526(2) 0.0520(7) Uani 1 1 d . . . . .
C6 C 0.2450(5) 0.14302(18) 0.8348(2) 0.0668(9) Uani 1 1 d . . . . .
H6 H 0.3634 0.1615 0.8252 0.080 Uiso 1 1 calc R . . . .
C7 C 0.1991(5) 0.12959(18) 0.9314(2) 0.0685(9) Uani 1 1 d . . . . .
H7 H 0.2863 0.1388 0.9851 0.082 Uiso 1 1 calc R . . . .
C8 C 0.0239(4) 0.10258(15) 0.9478(2) 0.0577(8) Uani 1 1 d . . . . .
C9 C -0.1034(4) 0.08932(16) 0.8671(2) 0.0604(8) Uani 1 1 d . . . . .
H9 H -0.2221 0.0713 0.8772 0.073 Uiso 1 1 calc R . . . .
C10 C -0.0546(4) 0.10284(16) 0.7706(2) 0.0594(8) Uani 1 1 d . . . . .
H10 H -0.1417 0.0935 0.7169 0.071 Uiso 1 1 calc R . . . .
C11 C -0.0221(5) 0.09099(16) 1.0527(2) 0.0645(9) Uani 1 1 d . . . . .
C12 C -0.2548(6) 0.0547(2) 1.1573(3) 0.0835(11) Uani 1 1 d . . . . .
H12A H -0.2413 0.0949 1.1978 0.100 Uiso 1 1 calc R . . . .
H12B H -0.1743 0.0201 1.1888 0.100 Uiso 1 1 calc R . . . .
C13 C -0.4524(6) 0.0327(3) 1.1496(3) 0.129(2) Uani 1 1 d . . . . .
H13A H -0.5330 0.0695 1.1277 0.194 Uiso 1 1 calc GR . . . .
H13B H -0.4865 0.0176 1.2137 0.194 Uiso 1 1 calc GR . . . .
H13C H -0.4679 -0.0033 1.1024 0.194 Uiso 1 1 calc GR . . . .
B3 B 0.0482(6) 0.1785(2) 0.4410(3) 0.0728(11) Uani 1 1 d . . . . .
H3 H -0.0699 0.1856 0.3837 0.087 Uiso 1 1 calc R . . . .
B4 B 0.0376(5) 0.1183(2) 0.5356(3) 0.0640(10) Uani 1 1 d . . . . .
H4 H -0.0888 0.0866 0.5410 0.077 Uiso 1 1 calc R . . . .
B5 B 0.2704(6) 0.0877(2) 0.5636(3) 0.0678(10) Uani 1 1 d . . . . .
H5 H 0.2975 0.0357 0.5879 0.081 Uiso 1 1 calc R . . . .
B6 B 0.4189(7) 0.1299(3) 0.4844(4) 0.0828(13) Uani 1 1 d . . . . .
H6A H 0.5432 0.1054 0.4553 0.099 Uiso 1 1 calc R . . . .
B7 B 0.1902(6) 0.2462(2) 0.4880(3) 0.0732(11) Uani 1 1 d . . . . .
H7A H 0.1639 0.2980 0.4622 0.088 Uiso 1 1 calc R . . . .
B8 B 0.0359(5) 0.2046(2) 0.5658(3) 0.0653(10) Uani 1 1 d . . . . .
H8 H -0.0908 0.2294 0.5917 0.078 Uiso 1 1 calc R . . . .
B9 B 0.1744(5) 0.14720(17) 0.6437(3) 0.0543(8) Uani 1 1 d . . . . .
B10 B 0.4129(5) 0.1541(2) 0.6103(3) 0.0701(11) Uani 1 1 d . . . . .
H10A H 0.5340 0.1457 0.6653 0.084 Uiso 1 1 calc R . . . .
B11 B 0.4194(6) 0.2159(2) 0.5150(3) 0.0805(13) Uani 1 1 d . . . . .
H11 H 0.5443 0.2481 0.5075 0.097 Uiso 1 1 calc R . . . .
B12 B 0.2681(5) 0.2271(2) 0.6122(3) 0.0680(10) Uani 1 1 d . . . . .
H12 H 0.2937 0.2664 0.6690 0.082 Uiso 1 1 calc R . . . .

loop_
_atom_site_aniso_label
_atom_site_aniso_U_11
_atom_site_aniso_U_22
_atom_site_aniso_U_33
_atom_site_aniso_U_23
_atom_site_aniso_U_13
_atom_site_aniso_U_12
O1 0.1002(18) 0.120(2) 0.0551(14) 0.0066(15) -0.0061(13) -0.0053(17)
O2 0.0854(17) 0.0863(18) 0.0559(13) 0.0090(12) 0.0113(12) 0.0040(13)
C1 0.110(3) 0.069(2) 0.0546(18) 0.0038(17) 0.0116(19) -0.023(2)
C2 0.081(2) 0.074(2) 0.066(2) 0.0131(19) 0.0077(17) -0.0224(19)
C3 0.127(3) 0.105(3) 0.064(2) 0.015(2) 0.023(2) -0.024(3)
C4 0.228(6) 0.103(4) 0.081(3) -0.013(3) 0.036(4) -0.042(4)
C5 0.0555(16) 0.0454(15) 0.0537(16) 0.0028(14) -0.0045(13) 0.0011(12)
C6 0.0629(18) 0.078(2) 0.0578(18) 0.0042(18) -0.0056(15) -0.0144(16)
C7 0.069(2) 0.078(2) 0.0559(18) 0.0006(17) -0.0142(15) -0.0061(17)
C8 0.0728(19) 0.0497(16) 0.0503(17) 0.0005(14) 0.0037(15) 0.0073(15)
C9 0.0596(17) 0.0631(19) 0.0583(18) 0.0001(16) 0.0026(14) -0.0016(15)
C10 0.0612(17) 0.0658(19) 0.0507(16) -0.0039(15) 0.0012(14) -0.0026(15)
C11 0.077(2) 0.0583(19) 0.0583(19) 0.0034(16) 0.0065(17) 0.0056(16)
C12 0.101(3) 0.092(3) 0.060(2) 0.011(2) 0.021(2) 0.012(2)
C13 0.092(3) 0.205(6) 0.094(3) 0.022(4) 0.031(3) 0.016(3)
B3 0.080(2) 0.078(3) 0.059(2) 0.014(2) -0.0020(19) -0.022(2)
B4 0.071(2) 0.069(2) 0.0516(19) 0.0065(18) -0.0008(17) -0.0215(18)
B5 0.089(3) 0.059(2) 0.056(2) 0.0094(19) 0.0076(19) 0.0054(19)
B6 0.082(3) 0.087(3) 0.081(3) 0.012(3) 0.018(2) 0.012(2)
B7 0.091(3) 0.060(2) 0.067(2) 0.011(2) -0.003(2) -0.013(2)
B8 0.065(2) 0.068(2) 0.062(2) 0.0126(19) -0.0008(17) 0.0007(18)
B9 0.0551(18) 0.0516(18) 0.0548(18) 0.0009(17) -0.0058(15) -0.0058(15)
B10 0.056(2) 0.084(3) 0.069(2) 0.008(2) -0.0040(18) 0.0009(19)
B11 0.074(2) 0.086(3) 0.082(3) 0.014(2) 0.006(2) -0.027(2)
B12 0.077(2) 0.057(2) 0.068(2) 0.000(2) -0.0003(19) -0.0145(18)

loop_
_atom_type_symbol
_atom_type_description
_atom_type_scat_dispersion_real
_atom_type_scat_dispersion_imag
_atom_type_scat_source
C C 0.0033 0.0016 'International Tables Vol C Tables 4.2.6.8 and 6.1.1.4'
H H 0.0000 0.0000 'International Tables Vol C Tables 4.2.6.8 and 6.1.1.4'
B B 0.0013 0.0007 'International Tables Vol C Tables 4.2.6.8 and 6.1.1.4'
O O 0.0106 0.0060 'International Tables Vol C Tables 4.2.6.8 and 6.1.1.4'

loop_
_geom_angle_atom_site_label_1
_geom_angle_atom_site_label_2
_geom_angle_atom_site_label_3
_geom_angle
_geom_angle_site_symmetry_1
_geom_angle_site_symmetry_3
C11 O2 C12 115.6(3) . .
C2 C1 B3 60.6(2) . .
C2 C1 B4 109.3(3) . .
C2 C1 B5 109.3(3) . .
C4 C1 C2 119.1(3) . .
C4 C1 B3 116.5(4) . .
C4 C1 B4 120.8(3) . .
C4 C1 B5 122.9(4) . .
C4 C1 B6 119.7(4) . .
B4 C1 B3 61.5(2) . .
B5 C1 B3 112.4(3) . .
B5 C1 B4 62.3(2) . .
B6 C1 C2 59.3(2) . .
B6 C1 B3 111.3(3) . .
B6 C1 B4 113.2(3) . .
B6 C1 B5 62.9(2) . .
C1 C2 B3 60.6(2) . .
C1 C2 B7 110.9(3) . .
C3 C2 C1 118.8(3) . .
C3 C2 B3 116.4(3) . .
C3 C2 B6 119.2(3) . .
C3 C2 B7 119.5(3) . .
C3 C2 B11 121.4(3) . .
B6 C2 C1 60.2(2) . .
B6 C2 B3 112.1(3) . .
B6 C2 B7 114.3(3) . .
B6 C2 B11 63.9(3) . .
B7 C2 B3 62.4(2) . .
B11 C2 C1 111.4(3) . .
B11 C2 B3 113.3(3) . .
B11 C2 B7 62.1(2) . .
C2 C3 H3A 109.5 . .
C2 C3 H3B 109.5 . .
C2 C3 H3C 109.5 . .
H3A C3 H3B 109.5 . .
H3A C3 H3C 109.5 . .
H3B C3 H3C 109.5 . .
C1 C4 H4A 109.5 . .
C1 C4 H4B 109.5 . .
C1 C4 H4C 109.5 . .
H4A C4 H4B 109.5 . .
H4A C4 H4C 109.5 . .
H4B C4 H4C 109.5 . .
C6 C5 C10 116.9(3) . .
C6 C5 B9 121.6(3) . .
C10 C5 B9 121.5(3) . .
C5 C6 H6 118.8 . .
C5 C6 C7 122.4(3) . .
C7 C6 H6 118.8 . .
C6 C7 H7 120.0 . .
C8 C7 C6 119.9(3) . .
C8 C7 H7 120.0 . .
C7 C8 C9 119.1(3) . .
C7 C8 C11 118.2(3) . .
C9 C8 C11 122.7(3) . .
C8 C9 H9 119.9 . .
C8 C9 C10 120.2(3) . .
C10 C9 H9 119.9 . .
C5 C10 C9 121.5(3) . .
C5 C10 H10 119.3 . .
C9 C10 H10 119.3 . .
O1 C11 O2 123.6(3) . .
O1 C11 C8 124.5(3) . .
O2 C11 C8 111.9(3) . .
O2 C12 H12A 110.0 . .
O2 C12 H12B 110.0 . .
O2 C12 C13 108.5(3) . .
H12A C12 H12B 108.4 . .
C13 C12 H12A 110.0 . .
C13 C12 H12B 110.0 . .
C12 C13 H13A 109.5 . .
C12 C13 H13B 109.5 . .
C12 C13 H13C 109.5 . .
H13A C13 H13B 109.5 . .
H13A C13 H13C 109.5 . .
H13B C13 H13C 109.5 . .
C1 B3 H3 123.2 . .
C1 B3 B4 59.1(2) . .
C1 B3 B7 106.2(3) . .
C1 B3 B8 106.1(3) . .
C2 B3 C1 58.8(2) . .
C2 B3 H3 123.9 . .
C2 B3 B4 106.0(3) . .
C2 B3 B7 58.3(2) . .
C2 B3 B8 105.2(3) . .
B4 B3 H3 121.7 . .
B4 B3 B7 108.5(3) . .
B4 B3 B8 60.3(2) . .
B7 B3 H3 121.9 . .
B8 B3 H3 122.6 . .
B8 B3 B7 60.1(2) . .
C1 B4 B3 59.4(2) . .
C1 B4 H4 123.8 . .
C1 B4 B5 58.4(2) . .
C1 B4 B8 106.2(3) . .
C1 B4 B9 105.9(3) . .
B3 B4 H4 121.4 . .
B3 B4 B5 107.6(3) . .
B3 B4 B8 60.1(2) . .
B3 B4 B9 108.7(3) . .
B5 B4 H4 122.1 . .
B5 B4 B8 108.0(3) . .
B5 B4 B9 59.9(2) . .
B8 B4 H4 121.7 . .
B8 B4 B9 60.7(2) . .
B9 B4 H4 121.7 . .
C1 B5 B4 59.3(2) . .
C1 B5 H5 123.7 . .
C1 B5 B6 58.1(2) . .
C1 B5 B9 106.9(3) . .
C1 B5 B10 106.0(3) . .
B4 B5 H5 121.8 . .
B4 B5 B9 60.4(2) . .
B6 B5 B4 106.9(3) . .
B6 B5 H5 122.2 . .
B6 B5 B9 108.6(3) . .
B9 B5 H5 121.1 . .
B10 B5 B4 108.3(3) . .
B10 B5 H5 121.7 . .
B10 B5 B6 60.2(2) . .
B10 B5 B9 60.7(2) . .
C1 B6 B5 59.0(2) . .
C1 B6 H6A 122.4 . .
C1 B6 B10 106.1(3) . .
C1 B6 B11 107.2(3) . .
C2 B6 C1 60.5(2) . .
C2 B6 B5 107.3(3) . .
C2 B6 H6A 122.8 . .
C2 B6 B10 106.0(3) . .
C2 B6 B11 58.1(3) . .
B5 B6 H6A 121.8 . .
B5 B6 B10 59.6(2) . .
B5 B6 B11 108.4(3) . .
B10 B6 H6A 122.7 . .
B10 B6 B11 60.7(3) . .
B11 B6 H6A 121.8 . .
C2 B7 B3 59.3(2) . .
C2 B7 H7A 124.3 . .
C2 B7 B8 105.7(3) . .
C2 B7 B11 58.1(2) . .
C2 B7 B12 105.0(3) . .
B3 B7 H7A 121.8 . .
B3 B7 B8 59.8(2) . .
B8 B7 H7A 121.9 . .
B11 B7 B3 107.5(3) . .
B11 B7 H7A 121.6 . .
B11 B7 B8 108.4(3) . .
B11 B7 B12 60.5(2) . .
B12 B7 B3 107.5(3) . .
B12 B7 H7A 122.3 . .
B12 B7 B8 60.0(2) . .
B3 B8 B4 59.5(2) . .
B3 B8 B7 60.1(2) . .
B3 B8 H8 122.1 . .
B3 B8 B9 107.7(3) . .
B3 B8 B12 107.5(3) . .
B4 B8 B7 107.8(3) . .
B4 B8 H8 122.0 . .
B4 B8 B9 59.9(2) . .
B7 B8 H8 121.7 . .
B7 B8 B9 108.2(3) . .
B9 B8 H8 121.5 . .
B12 B8 B4 107.8(3) . .
B12 B8 B7 59.7(2) . .
B12 B8 H8 121.9 . .
B12 B8 B9 60.4(2) . .
C5 B9 B4 122.4(2) . .
C5 B9 B5 123.2(3) . .
C5 B9 B8 121.7(3) . .
C5 B9 B10 123.2(3) . .
C5 B9 B12 122.1(3) . .
B4 B9 B8 59.4(2) . .
B4 B9 B12 106.4(3) . .
B5 B9 B4 59.6(2) . .
B5 B9 B8 106.8(3) . .
B5 B9 B10 59.1(2) . .
B5 B9 B12 106.8(2) . .
B10 B9 B4 106.5(3) . .
B10 B9 B8 106.6(3) . .
B10 B9 B12 59.8(2) . .
B12 B9 B8 59.1(2) . .
B5 B10 B6 60.2(2) . .
B5 B10 B9 60.2(2) . .
B5 B10 H10A 121.4 . .
B5 B10 B11 108.1(3) . .
B5 B10 B12 108.1(2) . .
B6 B10 B9 108.2(3) . .
B6 B10 H10A 122.0 . .
B6 B10 B11 59.7(3) . .
B6 B10 B12 107.1(3) . .
B9 B10 H10A 121.3 . .
B9 B10 B11 108.2(3) . .
B9 B10 B12 60.4(2) . .
B11 B10 H10A 121.9 . .
B12 B10 H10A 122.2 . .
B12 B10 B11 59.4(2) . .
C2 B11 B6 58.0(2) . .
C2 B11 B7 59.8(2) . .
C2 B11 B10 105.1(3) . .
C2 B11 H11 124.0 . .
C2 B11 B12 106.3(3) . .
B6 B11 B10 59.6(3) . .
B6 B11 H11 122.3 . .
B7 B11 B6 107.7(3) . .
B7 B11 B10 108.5(3) . .
B7 B11 H11 121.0 . .
B7 B11 B12 60.4(2) . .
B10 B11 H11 122.2 . .
B12 B11 B6 107.7(3) . .
B12 B11 B10 60.3(2) . .
B12 B11 H11 121.8 . .
B7 B12 B8 60.3(2) . .
B7 B12 B9 108.9(3) . .
B7 B12 B10 107.6(3) . .
B7 B12 B11 59.1(2) . .
B7 B12 H12 121.8 . .
B8 B12 B9 60.5(2) . .
B8 B12 B10 107.7(3) . .
B8 B12 H12 121.7 . .
B9 B12 H12 121.0 . .
B10 B12 B9 59.8(2) . .
B10 B12 H12 122.0 . .
B11 B12 B8 107.6(3) . .
B11 B12 B9 108.5(3) . .
B11 B12 B10 60.4(2) . .
B11 B12 H12 121.9 . .

loop_
_geom_bond_atom_site_label_1
_geom_bond_atom_site_label_2
_geom_bond_distance
_geom_bond_site_symmetry_2
O1 C11 1.192(4) .
O2 C11 1.329(4) .
O2 C12 1.450(4) .
C1 C2 1.687(5) .
C1 C4 1.467(5) .
C1 B3 1.719(6) .
C1 B4 1.712(5) .
C1 B5 1.697(5) .
C1 B6 1.680(6) .
C2 C3 1.533(4) .
C2 B3 1.717(5) .
C2 B6 1.666(6) .
C2 B7 1.699(6) .
C2 B11 1.668(6) .
C3 H3A 0.9600 .
C3 H3B 0.9600 .
C3 H3C 0.9600 .
C4 H4A 0.9600 .
C4 H4B 0.9600 .
C4 H4C 0.9600 .
C5 C6 1.379(4) .
C5 C10 1.391(4) .
C5 B9 1.574(4) .
C6 H6 0.9300 .
C6 C7 1.387(4) .
C7 H7 0.9300 .
C7 C8 1.379(4) .
C8 C9 1.380(4) .
C8 C11 1.487(4) .
C9 H9 0.9300 .
C9 C10 1.392(4) .
C10 H10 0.9300 .
C12 H12A 0.9700 .
C12 H12B 0.9700 .
C12 C13 1.456(6) .
C13 H13A 0.9600 .
C13 H13B 0.9600 .
C13 H13C 0.9600 .
B3 H3 1.1000 .
B3 B4 1.754(5) .
B3 B7 1.769(5) .
B3 B8 1.764(5) .
B4 H4 1.1000 .
B4 B5 1.764(6) .
B4 B8 1.768(6) .
B4 B9 1.778(5) .
B5 H5 1.1000 .
B5 B6 1.761(6) .
B5 B9 1.770(5) .
B5 B10 1.749(6) .
B6 H6A 1.1000 .
B6 B10 1.762(6) .
B6 B11 1.763(7) .
B7 H7A 1.1000 .
B7 B8 1.771(5) .
B7 B11 1.737(6) .
B7 B12 1.760(6) .
B8 H8 1.1000 .
B8 B9 1.791(5) .
B8 B12 1.765(5) .
B9 B10 1.777(5) .
B9 B12 1.788(5) .
B10 H10A 1.1000 .
B10 B11 1.780(6) .
B10 B12 1.778(6) .
B11 H11 1.1000 .
B11 B12 1.761(6) .
B12 H12 1.1000 .

loop_
_geom_torsion_atom_site_label_1
_geom_torsion_atom_site_label_2
_geom_torsion_atom_site_label_3
_geom_torsion_atom_site_label_4
_geom_torsion
_geom_torsion_site_symmetry_1
_geom_torsion_site_symmetry_2
_geom_torsion_site_symmetry_3
_geom_torsion_site_symmetry_4
C1 C2 B3 B4 37.0(3) . . . .
C1 C2 B3 B7 139.2(3) . . . .
C1 C2 B3 B8 99.9(3) . . . .
C1 C2 B6 B5 -37.4(3) . . . .
C1 C2 B6 B10 -99.8(3) . . . .
C1 C2 B6 B11 -138.7(3) . . . .
C1 C2 B7 B3 -37.6(3) . . . .
C1 C2 B7 B8 1.7(4) . . . .
C1 C2 B7 B11 103.9(3) . . . .
C1 C2 B7 B12 64.1(3) . . . .
C1 C2 B11 B6 38.0(3) . . . .
C1 C2 B11 B7 -103.1(3) . . . .
C1 C2 B11 B10 -0.2(4) . . . .
C1 C2 B11 B12 -63.1(4) . . . .
C1 B3 B4 B5 34.4(3) . . . .
C1 B3 B4 B8 135.5(3) . . . .
C1 B3 B4 B9 97.8(3) . . . .
C1 B3 B7 C2 35.6(2) . . . .
C1 B3 B7 B8 -99.6(3) . . . .
C1 B3 B7 B11 1.9(4) . . . .
C1 B3 B7 B12 -61.8(3) . . . .
C1 B3 B8 B4 -38.7(2) . . . .
C1 B3 B8 B7 99.7(3) . . . .
C1 B3 B8 B9 -1.6(3) . . . .
C1 B3 B8 B12 62.1(3) . . . .
C1 B4 B5 B6 34.6(3) . . . .
C1 B4 B5 B9 136.7(3) . . . .
C1 B4 B5 B10 98.1(3) . . . .
C1 B4 B8 B3 38.9(3) . . . .
C1 B4 B8 B7 1.8(4) . . . .
C1 B4 B8 B9 -99.4(3) . . . .
C1 B4 B8 B12 -61.3(3) . . . .
C1 B4 B9 C5 -149.7(3) . . . .
C1 B4 B9 B5 -37.4(3) . . . .
C1 B4 B9 B8 100.0(3) . . . .
C1 B4 B9 B10 0.1(3) . . . .
C1 B4 B9 B12 62.7(3) . . . .
C1 B5 B6 C2 38.1(3) . . . .
C1 B5 B6 B10 136.8(3) . . . .
C1 B5 B6 B11 99.4(3) . . . .
C1 B5 B9 C5 149.1(3) . . . .
C1 B5 B9 B4 38.0(2) . . . .
C1 B5 B9 B8 0.5(3) . . . .
C1 B5 B9 B10 -99.2(3) . . . .
C1 B5 B9 B12 -61.5(3) . . . .
C1 B5 B10 B6 -37.2(3) . . . .
C1 B5 B10 B9 100.8(3) . . . .
C1 B5 B10 B11 -0.2(4) . . . .
C1 B5 B10 B12 62.5(3) . . . .
C1 B6 B10 B5 37.6(3) . . . .
C1 B6 B10 B9 -0.1(4) . . . .
C1 B6 B10 B11 -100.9(3) . . . .
C1 B6 B10 B12 -63.8(4) . . . .
C1 B6 B11 C2 -37.0(3) . . . .
C1 B6 B11 B7 -2.2(4) . . . .
C1 B6 B11 B10 99.2(3) . . . .
C1 B6 B11 B12 61.5(4) . . . .
C2 C1 B3 B4 -137.6(3) . . . .
C2 C1 B3 B7 -35.4(2) . . . .
C2 C1 B3 B8 -98.3(3) . . . .
C2 C1 B4 B3 38.5(3) . . . .
C2 C1 B4 B5 -102.3(3) . . . .
C2 C1 B4 B8 -0.7(4) . . . .
C2 C1 B4 B9 -64.1(3) . . . .
C2 C1 B5 B4 102.2(3) . . . .
C2 C1 B5 B6 -38.0(3) . . . .
C2 C1 B5 B9 63.7(3) . . . .
C2 C1 B5 B10 0.1(4) . . . .
C2 C1 B6 B5 137.5(3) . . . .
C2 C1 B6 B10 99.6(3) . . . .
C2 C1 B6 B11 36.0(3) . . . .
C2 B3 B4 C1 -36.9(3) . . . .
C2 B3 B4 B5 -2.5(4) . . . .
C2 B3 B4 B8 98.7(3) . . . .
C2 B3 B4 B9 61.0(3) . . . .
C2 B3 B7 B8 -135.2(3) . . . .
C2 B3 B7 B11 -33.7(3) . . . .
C2 B3 B7 B12 -97.4(3) . . . .
C2 B3 B8 B4 -100.0(3) . . . .
C2 B3 B8 B7 38.4(3) . . . .
C2 B3 B8 B9 -62.9(3) . . . .
C2 B3 B8 B12 0.8(4) . . . .
C2 B6 B10 B5 100.9(3) . . . .
C2 B6 B10 B9 63.2(4) . . . .
C2 B6 B10 B11 -37.7(3) . . . .
C2 B6 B10 B12 -0.5(4) . . . .
C2 B6 B11 B7 34.8(3) . . . .
C2 B6 B11 B10 136.2(3) . . . .
C2 B6 B11 B12 98.5(3) . . . .
C2 B7 B8 B3 -39.0(3) . . . .
C2 B7 B8 B4 -2.1(4) . . . .
C2 B7 B8 B9 61.3(3) . . . .
C2 B7 B8 B12 98.6(3) . . . .
C2 B7 B11 B6 -34.0(3) . . . .
C2 B7 B11 B10 -97.1(3) . . . .
C2 B7 B11 B12 -134.8(3) . . . .
C2 B7 B12 B8 -99.7(3) . . . .
C2 B7 B12 B9 -62.2(3) . . . .
C2 B7 B12 B10 1.1(3) . . . .
C2 B7 B12 B11 38.6(3) . . . .
C2 B11 B12 B7 -39.8(3) . . . .
C2 B11 B12 B8 -2.4(4) . . . .
C2 B11 B12 B9 61.6(4) . . . .
C2 B11 B12 B10 98.4(3) . . . .
C3 C2 B3 C1 109.7(4) . . . .
C3 C2 B3 B4 146.7(3) . . . .
C3 C2 B3 B7 -111.1(4) . . . .
C3 C2 B3 B8 -150.4(3) . . . .
C3 C2 B6 C1 -108.4(4) . . . .
C3 C2 B6 B5 -145.8(3) . . . .
C3 C2 B6 B10 151.8(3) . . . .
C3 C2 B6 B11 113.0(4) . . . .
C3 C2 B7 B3 106.3(4) . . . .
C3 C2 B7 B8 145.6(3) . . . .
C3 C2 B7 B11 -112.2(4) . . . .
C3 C2 B7 B12 -152.0(3) . . . .
C3 C2 B11 B6 -109.7(4) . . . .
C3 C2 B11 B7 109.2(4) . . . .
C3 C2 B11 B10 -147.9(4) . . . .
C3 C2 B11 B12 149.3(3) . . . .
C4 C1 C2 C3 -0.1(6) . . . .
C4 C1 C2 B3 105.8(5) . . . .
C4 C1 C2 B6 -109.1(5) . . . .
C4 C1 C2 B7 144.1(4) . . . .
C4 C1 C2 B11 -148.7(5) . . . .
C4 C1 B3 C2 -110.1(4) . . . .
C4 C1 B3 B4 112.3(4) . . . .
C4 C1 B3 B7 -145.5(3) . . . .
C4 C1 B3 B8 151.7(3) . . . .
C4 C1 B4 B3 -105.5(4) . . . .
C4 C1 B4 B5 113.7(4) . . . .
C4 C1 B4 B8 -144.8(4) . . . .
C4 C1 B4 B9 151.8(4) . . . .
C4 C1 B5 B4 -110.4(4) . . . .
C4 C1 B5 B6 109.3(5) . . . .
C4 C1 B5 B9 -149.0(4) . . . .
C4 C1 B5 B10 147.5(4) . . . .
C4 C1 B6 C2 108.3(4) . . . .
C4 C1 B6 B5 -114.3(4) . . . .
C4 C1 B6 B10 -152.2(3) . . . .
C4 C1 B6 B11 144.2(4) . . . .
C5 C6 C7 C8 -0.4(6) . . . .
C5 B9 B10 B5 111.8(3) . . . .
C5 B9 B10 B6 149.5(3) . . . .
C5 B9 B10 B11 -147.3(3) . . . .
C5 B9 B10 B12 -110.8(3) . . . .
C5 B9 B12 B7 -147.7(3) . . . .
C5 B9 B12 B8 -110.3(3) . . . .
C5 B9 B12 B10 112.5(3) . . . .
C5 B9 B12 B11 149.5(3) . . . .
C6 C5 C10 C9 -0.1(5) . . . .
C6 C5 B9 B4 169.0(3) . . . .
C6 C5 B9 B5 96.4(4) . . . .
C6 C5 B9 B8 -119.5(3) . . . .
C6 C5 B9 B10 24.2(5) . . . .
C6 C5 B9 B12 -48.4(4) . . . .
C6 C7 C8 C9 0.0(5) . . . .
C6 C7 C8 C11 -178.1(3) . . . .
C7 C8 C9 C10 0.3(5) . . . .
C7 C8 C11 O1 -2.4(5) . . . .
C7 C8 C11 O2 176.7(3) . . . .
C8 C9 C10 C5 -0.2(5) . . . .
C9 C8 C11 O1 179.6(3) . . . .
C9 C8 C11 O2 -1.3(4) . . . .
C10 C5 C6 C7 0.4(5) . . . .
C10 C5 B9 B4 -13.0(5) . . . .
C10 C5 B9 B5 -85.6(4) . . . .
C10 C5 B9 B8 58.6(4) . . . .
C10 C5 B9 B10 -157.8(3) . . . .
C10 C5 B9 B12 129.6(3) . . . .
C11 O2 C12 C13 177.8(4) . . . .
C11 C8 C9 C10 178.3(3) . . . .
C12 O2 C11 O1 -1.5(5) . . . .
C12 O2 C11 C8 179.3(3) . . . .
B3 C1 C2 C3 -105.9(4) . . . .
B3 C1 C2 B6 145.1(3) . . . .
B3 C1 C2 B7 38.3(3) . . . .
B3 C1 C2 B11 105.5(3) . . . .
B3 C1 B4 B5 -140.8(3) . . . .
B3 C1 B4 B8 -39.2(3) . . . .
B3 C1 B4 B9 -102.6(3) . . . .
B3 C1 B5 B4 37.0(3) . . . .
B3 C1 B5 B6 -103.3(3) . . . .
B3 C1 B5 B9 -1.6(4) . . . .
B3 C1 B5 B10 -65.1(3) . . . .
B3 C1 B6 C2 -32.4(3) . . . .
B3 C1 B6 B5 105.1(3) . . . .
B3 C1 B6 B10 67.2(4) . . . .
B3 C1 B6 B11 3.6(4) . . . .
B3 C2 B6 C1 32.6(3) . . . .
B3 C2 B6 B5 -4.8(4) . . . .
B3 C2 B6 B10 -67.2(4) . . . .
B3 C2 B6 B11 -106.1(3) . . . .
B3 C2 B7 B8 39.3(3) . . . .
B3 C2 B7 B11 141.5(3) . . . .
B3 C2 B7 B12 101.7(3) . . . .
B3 C2 B11 B6 104.1(3) . . . .
B3 C2 B11 B7 -36.9(3) . . . .
B3 C2 B11 B10 65.9(4) . . . .
B3 C2 B11 B12 3.1(4) . . . .
B3 B4 B5 C1 -34.8(3) . . . .
B3 B4 B5 B6 -0.3(4) . . . .
B3 B4 B5 B9 101.9(3) . . . .
B3 B4 B5 B10 63.3(3) . . . .
B3 B4 B8 B7 -37.2(3) . . . .
B3 B4 B8 B9 -138.4(3) . . . .
B3 B4 B8 B12 -100.2(3) . . . .
B3 B4 B9 C5 147.8(3) . . . .
B3 B4 B9 B5 -99.9(3) . . . .
B3 B4 B9 B8 37.5(3) . . . .
B3 B4 B9 B10 -62.4(3) . . . .
B3 B4 B9 B12 0.2(3) . . . .
B3 B7 B8 B4 36.9(3) . . . .
B3 B7 B8 B9 100.3(3) . . . .
B3 B7 B8 B12 137.6(3) . . . .
B3 B7 B11 C2 34.2(3) . . . .
B3 B7 B11 B6 0.2(4) . . . .
B3 B7 B11 B10 -62.9(4) . . . .
B3 B7 B11 B12 -100.6(3) . . . .
B3 B7 B12 B8 -37.7(3) . . . .
B3 B7 B12 B9 -0.2(4) . . . .
B3 B7 B12 B10 63.1(3) . . . .
B3 B7 B12 B11 100.6(3) . . . .
B3 B8 B9 C5 -148.5(3) . . . .
B3 B8 B9 B4 -37.0(2) . . . .
B3 B8 B9 B5 0.7(3) . . . .
B3 B8 B9 B10 62.7(3) . . . .
B3 B8 B9 B12 100.5(3) . . . .
B3 B8 B12 B7 37.8(3) . . . .
B3 B8 B12 B9 -100.8(3) . . . .
B3 B8 B12 B10 -62.7(3) . . . .
B3 B8 B12 B11 1.0(4) . . . .
B4 C1 C2 C3 -144.8(3) . . . .
B4 C1 C2 B3 -38.9(3) . . . .
B4 C1 C2 B6 106.1(3) . . . .
B4 C1 C2 B7 -0.6(4) . . . .
B4 C1 C2 B11 66.6(4) . . . .
B4 C1 B3 C2 137.6(3) . . . .
B4 C1 B3 B7 102.2(3) . . . .
B4 C1 B3 B8 39.3(2) . . . .
B4 C1 B5 B6 -140.3(3) . . . .
B4 C1 B5 B9 -38.6(2) . . . .
B4 C1 B5 B10 -102.1(3) . . . .
B4 C1 B6 C2 -99.4(3) . . . .
B4 C1 B6 B5 38.0(3) . . . .
B4 C1 B6 B10 0.1(4) . . . .
B4 C1 B6 B11 -63.5(4) . . . .
B4 B3 B7 C2 97.7(3) . . . .
B4 B3 B7 B8 -37.5(3) . . . .
B4 B3 B7 B11 64.1(4) . . . .
B4 B3 B7 B12 0.3(4) . . . .
B4 B3 B8 B7 138.4(3) . . . .
B4 B3 B8 B9 37.1(2) . . . .
B4 B3 B8 B12 100.8(3) . . . .
B4 B5 B6 C1 -35.0(3) . . . .
B4 B5 B6 C2 3.0(4) . . . .
B4 B5 B6 B10 101.8(3) . . . .
B4 B5 B6 B11 64.4(4) . . . .
B4 B5 B9 C5 111.1(3) . . . .
B4 B5 B9 B8 -37.5(2) . . . .
B4 B5 B9 B10 -137.2(3) . . . .
B4 B5 B9 B12 -99.5(3) . . . .
B4 B5 B10 B6 -99.5(3) . . . .
B4 B5 B10 B9 38.5(2) . . . .
B4 B5 B10 B11 -62.5(3) . . . .
B4 B5 B10 B12 0.3(3) . . . .
B4 B8 B9 C5 -111.5(3) . . . .
B4 B8 B9 B5 37.6(2) . . . .
B4 B8 B9 B10 99.6(3) . . . .
B4 B8 B9 B12 137.4(3) . . . .
B4 B8 B12 B7 100.6(3) . . . .
B4 B8 B12 B9 -38.0(2) . . . .
B4 B8 B12 B10 0.1(3) . . . .
B4 B8 B12 B11 63.8(3) . . . .
B4 B9 B10 B5 -37.7(2) . . . .
B4 B9 B10 B6 0.0(4) . . . .
B4 B9 B10 B11 63.2(3) . . . .
B4 B9 B10 B12 99.7(3) . . . .
B4 B9 B12 B7 0.0(3) . . . .
B4 B9 B12 B8 37.4(3) . . . .
B4 B9 B12 B10 -99.8(3) . . . .
B4 B9 B12 B11 -62.8(3) . . . .
B5 C1 C2 C3 148.7(3) . . . .
B5 C1 C2 B3 -105.4(3) . . . .
B5 C1 C2 B6 39.6(3) . . . .
B5 C1 C2 B7 -67.1(4) . . . .
B5 C1 C2 B11 0.0(4) . . . .
B5 C1 B3 C2 100.3(3) . . . .
B5 C1 B3 B4 -37.3(3) . . . .
B5 C1 B3 B7 64.9(3) . . . .
B5 C1 B3 B8 2.0(4) . . . .
B5 C1 B4 B3 140.8(3) . . . .
B5 C1 B4 B8 101.5(3) . . . .
B5 C1 B4 B9 38.1(3) . . . .
B5 C1 B6 C2 -137.5(3) . . . .
B5 C1 B6 B10 -37.9(3) . . . .
B5 C1 B6 B11 -101.5(3) . . . .
B5 B4 B8 B3 100.3(3) . . . .
B5 B4 B8 B7 63.1(3) . . . .
B5 B4 B8 B9 -38.1(2) . . . .
B5 B4 B8 B12 0.1(3) . . . .
B5 B4 B9 C5 -112.3(3) . . . .
B5 B4 B9 B8 137.4(3) . . . .
B5 B4 B9 B10 37.5(2) . . . .
B5 B4 B9 B12 100.1(3) . . . .
B5 B6 B10 B9 -37.7(3) . . . .
B5 B6 B10 B11 -138.6(3) . . . .
B5 B6 B10 B12 -101.4(3) . . . .
B5 B6 B11 C2 -99.3(3) . . . .
B5 B6 B11 B7 -64.5(4) . . . .
B5 B6 B11 B10 36.9(3) . . . .
B5 B6 B11 B12 -0.8(4) . . . .
B5 B9 B10 B6 37.7(3) . . . .
B5 B9 B10 B11 100.9(3) . . . .
B5 B9 B10 B12 137.4(3) . . . .
B5 B9 B12 B7 62.5(3) . . . .
B5 B9 B12 B8 99.9(3) . . . .
B5 B9 B12 B10 -37.3(2) . . . .
B5 B9 B12 B11 -0.3(3) . . . .
B5 B10 B11 C2 0.3(4) . . . .
B5 B10 B11 B6 -37.2(3) . . . .
B5 B10 B11 B7 63.0(4) . . . .
B5 B10 B11 B12 100.7(3) . . . .
B5 B10 B12 B7 -63.9(3) . . . .
B5 B10 B12 B8 -0.2(4) . . . .
B5 B10 B12 B9 38.2(2) . . . .
B5 B10 B12 B11 -100.8(3) . . . .
B6 C1 C2 C3 109.0(4) . . . .
B6 C1 C2 B3 -145.1(3) . . . .
B6 C1 C2 B7 -106.8(3) . . . .
B6 C1 C2 B11 -39.6(3) . . . .
B6 C1 B3 C2 31.9(3) . . . .
B6 C1 B3 B4 -105.7(3) . . . .
B6 C1 B3 B7 -3.5(4) . . . .
B6 C1 B3 B8 -66.4(3) . . . .
B6 C1 B4 B3 102.5(3) . . . .
B6 C1 B4 B5 -38.2(3) . . . .
B6 C1 B4 B8 63.3(4) . . . .
B6 C1 B4 B9 -0.1(4) . . . .
B6 C1 B5 B4 140.3(3) . . . .
B6 C1 B5 B9 101.7(3) . . . .
B6 C1 B5 B10 38.2(3) . . . .
B6 C2 B3 C1 -32.4(3) . . . .
B6 C2 B3 B4 4.6(4) . . . .
B6 C2 B3 B7 106.8(3) . . . .
B6 C2 B3 B8 67.5(4) . . . .
B6 C2 B7 B3 -103.3(3) . . . .
B6 C2 B7 B8 -64.0(4) . . . .
B6 C2 B7 B11 38.2(3) . . . .
B6 C2 B7 B12 -1.6(4) . . . .
B6 C2 B11 B7 -141.1(3) . . . .
B6 C2 B11 B10 -38.2(3) . . . .
B6 C2 B11 B12 -101.1(3) . . . .
B6 B5 B9 C5 -149.6(3) . . . .
B6 B5 B9 B4 99.3(3) . . . .
B6 B5 B9 B8 61.8(3) . . . .
B6 B5 B9 B10 -37.8(3) . . . .
B6 B5 B9 B12 -0.2(4) . . . .
B6 B5 B10 B9 137.9(3) . . . .
B6 B5 B10 B11 36.9(3) . . . .
B6 B5 B10 B12 99.7(3) . . . .
B6 B10 B11 C2 37.4(3) . . . .
B6 B10 B11 B7 100.1(3) . . . .
B6 B10 B11 B12 137.8(3) . . . .
B6 B10 B12 B7 -0.4(3) . . . .
B6 B10 B12 B8 63.3(3) . . . .
B6 B10 B12 B9 101.6(3) . . . .
B6 B10 B12 B11 -37.3(3) . . . .
B6 B11 B12 B7 -100.7(3) . . . .
B6 B11 B12 B8 -63.3(4) . . . .
B6 B11 B12 B9 0.7(4) . . . .
B6 B11 B12 B10 37.4(3) . . . .
B7 C2 B3 C1 -139.2(3) . . . .
B7 C2 B3 B4 -102.2(3) . . . .
B7 C2 B3 B8 -39.3(3) . . . .
B7 C2 B6 C1 101.1(3) . . . .
B7 C2 B6 B5 63.7(4) . . . .
B7 C2 B6 B10 1.3(4) . . . .
B7 C2 B6 B11 -37.5(3) . . . .
B7 C2 B11 B6 141.1(3) . . . .
B7 C2 B11 B10 102.9(3) . . . .
B7 C2 B11 B12 40.0(3) . . . .
B7 B3 B4 C1 -98.2(3) . . . .
B7 B3 B4 B5 -63.7(4) . . . .
B7 B3 B4 B8 37.4(3) . . . .
B7 B3 B4 B9 -0.3(4) . . . .
B7 B3 B8 B4 -138.4(3) . . . .
B7 B3 B8 B9 -101.3(3) . . . .
B7 B3 B8 B12 -37.6(3) . . . .
B7 B8 B9 C5 148.0(3) . . . .
B7 B8 B9 B4 -100.4(3) . . . .
B7 B8 B9 B5 -62.8(3) . . . .
B7 B8 B9 B10 -0.8(4) . . . .
B7 B8 B9 B12 37.0(3) . . . .
B7 B8 B12 B9 -138.6(3) . . . .
B7 B8 B12 B10 -100.5(3) . . . .
B7 B8 B12 B11 -36.8(3) . . . .
B7 B11 B12 B8 37.3(3) . . . .
B7 B11 B12 B9 101.4(3) . . . .
B7 B11 B12 B10 138.1(3) . . . .
B8 B3 B4 C1 -135.5(3) . . . .
B8 B3 B4 B5 -101.1(3) . . . .
B8 B3 B4 B9 -37.7(3) . . . .
B8 B3 B7 C2 135.2(3) . . . .
B8 B3 B7 B11 101.5(3) . . . .
B8 B3 B7 B12 37.8(3) . . . .
B8 B4 B5 C1 -98.3(3) . . . .
B8 B4 B5 B6 -63.8(3) . . . .
B8 B4 B5 B9 38.4(2) . . . .
B8 B4 B5 B10 -0.2(3) . . . .
B8 B4 B9 C5 110.3(3) . . . .
B8 B4 B9 B5 -137.4(3) . . . .
B8 B4 B9 B10 -99.9(3) . . . .
B8 B4 B9 B12 -37.2(2) . . . .
B8 B7 B11 C2 97.4(3) . . . .
B8 B7 B11 B6 63.4(4) . . . .
B8 B7 B11 B10 0.3(4) . . . .
B8 B7 B11 B12 -37.4(3) . . . .
B8 B7 B12 B9 37.5(3) . . . .
B8 B7 B12 B10 100.8(3) . . . .
B8 B7 B12 B11 138.3(3) . . . .
B8 B9 B10 B5 -100.0(3) . . . .
B8 B9 B10 B6 -62.2(3) . . . .
B8 B9 B10 B11 1.0(4) . . . .
B8 B9 B10 B12 37.5(3) . . . .
B8 B9 B12 B7 -37.4(3) . . . .
B8 B9 B12 B10 -137.2(3) . . . .
B8 B9 B12 B11 -100.2(3) . . . .
B9 C5 C6 C7 178.5(3) . . . .
B9 C5 C10 C9 -178.3(3) . . . .
B9 B4 B5 C1 -136.7(3) . . . .
B9 B4 B5 B6 -102.1(3) . . . .
B9 B4 B5 B10 -38.6(2) . . . .
B9 B4 B8 B3 138.4(3) . . . .
B9 B4 B8 B7 101.2(3) . . . .
B9 B4 B8 B12 38.2(2) . . . .
B9 B5 B6 C1 -98.8(3) . . . .
B9 B5 B6 C2 -60.7(4) . . . .
B9 B5 B6 B10 38.0(3) . . . .
B9 B5 B6 B11 0.6(4) . . . .
B9 B5 B10 B6 -137.9(3) . . . .
B9 B5 B10 B11 -101.0(3) . . . .
B9 B5 B10 B12 -38.2(2) . . . .
B9 B8 B12 B7 138.6(3) . . . .
B9 B8 B12 B10 38.0(3) . . . .
B9 B8 B12 B11 101.7(3) . . . .
B9 B10 B11 C2 -63.5(4) . . . .
B9 B10 B11 B6 -100.9(3) . . . .
B9 B10 B11 B7 -0.8(4) . . . .
B9 B10 B11 B12 36.9(3) . . . .
B9 B10 B12 B7 -102.0(3) . . . .
B9 B10 B12 B8 -38.4(2) . . . .
B9 B10 B12 B11 -139.0(3) . . . .
B10 B5 B6 C1 -136.8(3) . . . .
B10 B5 B6 C2 -98.8(3) . . . .
B10 B5 B6 B11 -37.4(3) . . . .
B10 B5 B9 C5 -111.7(3) . . . .
B10 B5 B9 B4 137.2(3) . . . .
B10 B5 B9 B8 99.7(3) . . . .
B10 B5 B9 B12 37.7(2) . . . .
B10 B6 B11 C2 -136.2(3) . . . .
B10 B6 B11 B7 -101.5(3) . . . .
B10 B6 B11 B12 -37.7(3) . . . .
B10 B9 B12 B7 99.8(3) . . . .
B10 B9 B12 B8 137.2(3) . . . .
B10 B9 B12 B11 37.0(3) . . . .
B10 B11 B12 B7 -138.1(3) . . . .
B10 B11 B12 B8 -100.8(3) . . . .
B10 B11 B12 B9 -36.8(3) . . . .
B11 C2 B3 C1 -102.4(3) . . . .
B11 C2 B3 B4 -65.4(4) . . . .
B11 C2 B3 B7 36.8(3) . . . .
B11 C2 B3 B8 -2.5(4) . . . .
B11 C2 B6 C1 138.7(3) . . . .
B11 C2 B6 B5 101.3(3) . . . .
B11 C2 B6 B10 38.9(3) . . . .
B11 C2 B7 B3 -141.5(3) . . . .
B11 C2 B7 B8 -102.2(3) . . . .
B11 C2 B7 B12 -39.8(3) . . . .
B11 B6 B10 B5 138.6(3) . . . .
B11 B6 B10 B9 100.8(3) . . . .
B11 B6 B10 B12 37.2(3) . . . .
B11 B7 B8 B3 -100.0(3) . . . .
B11 B7 B8 B4 -63.0(4) . . . .
B11 B7 B8 B9 0.3(4) . . . .
B11 B7 B8 B12 37.6(3) . . . .
B11 B7 B12 B8 -138.3(3) . . . .
B11 B7 B12 B9 -100.8(3) . . . .
B11 B7 B12 B10 -37.5(3) . . . .
B11 B10 B12 B7 36.9(3) . . . .
B11 B10 B12 B8 100.6(3) . . . .
B11 B10 B12 B9 139.0(3) . . . .
B12 B7 B8 B3 -137.6(3) . . . .
B12 B7 B8 B4 -100.6(3) . . . .
B12 B7 B8 B9 -37.3(3) . . . .
B12 B7 B11 C2 134.8(3) . . . .
B12 B7 B11 B6 100.7(3) . . . .
B12 B7 B11 B10 37.7(3) . . . .
B12 B8 B9 C5 111.0(3) . . . .
B12 B8 B9 B4 -137.4(3) . . . .
B12 B8 B9 B5 -99.8(3) . . . .
B12 B8 B9 B10 -37.8(3) . . . .
B12 B9 B10 B5 -137.4(3) . . . .
B12 B9 B10 B6 -99.7(3) . . . .
B12 B9 B10 B11 -36.5(3) . . . .
B12 B10 B11 C2 -100.4(3) . . . .
B12 B10 B11 B6 -137.8(3) . . . .
B12 B10 B11 B7 -37.7(3) . . . .
